data_4087268
loop_
_publ_author_name
'Fereidoonnezhad, Masood'
'Kaboudin, Babak'
'Mirzaee, Tabassom'
'Babadi Aghakhanpour, Reza'
'Golbon Haghighi, Mohsen'
'Faghih, Zeinab'
'Faghih, Zahra'
'Ahmadipour, Zohreh'
'Notash, Behrouz'
'Shahsavari, Hamid R.'

_publ_section_title
;
 Cyclometalated Platinum(II) Complexes Bearing Bidentate
 O,O&#x2032;-Di(alkyl)dithiophosphate Ligands: Photoluminescence and
 Cytotoxic Properties
;
_journal_issue 9
_journal_name_full Organometallics
_journal_page_first 1707
_journal_paper_doi 10.1021/acs.organomet.7b00054
_journal_volume 36
_journal_year 2017
_chemical_formula_moiety 'C21 H26 N O2 P Pt S2'
_chemical_formula_sum 'C21 H26 N O2 P Pt S2'
_chemical_formula_weight 614.60
_chemical_name_systematic
; 
 ? 
;
_space_group_IT_number 14
_symmetry_cell_setting monoclinic
_symmetry_space_group_name_Hall '-P 2yn'
_symmetry_space_group_name_H-M 'P 1 21/n 1'
_atom_sites_solution_hydrogens geom
_atom_sites_solution_primary direct
_atom_sites_solution_secondary difmap
_audit_creation_method SHELXL-97
_cell_angle_alpha 90.00
_cell_angle_beta 93.86(3)
_cell_angle_gamma 90.00
_cell_formula_units_Z 4
_cell_length_a 10.882(2)
_cell_length_b 11.518(2)
_cell_length_c 18.126(4)
_cell_measurement_reflns_used 6102
_cell_measurement_temperature 298(2)
_cell_measurement_theta_max 29.19
_cell_measurement_theta_min 2.25
_cell_volume 2266.7(8)
_computing_cell_refinement 'X-Area (Stoe & Cie GmbH, 2005)'
_computing_data_collection 'X-Area (Stoe & Cie GmbH, 2005)'
_computing_data_reduction 'X-Area (Stoe & Cie GmbH, 2005)'
_computing_molecular_graphics 'ORTEP-3 for Windows (Farrugia, 1997)'
_computing_publication_material 'WinGX (Farrugia, 1999)'
_computing_structure_refinement 'SHELXL-97 (Sheldrick, 2008)'
_computing_structure_solution 'SHELXS-97 (Sheldrick, 2008)'
_diffrn_ambient_temperature 298(2)
_diffrn_detector_area_resol_mean '0.15 mm'
_diffrn_measured_fraction_theta_full 0.996
_diffrn_measured_fraction_theta_max 0.996
_diffrn_measurement_device_type 'STOE IPDS 2T'
_diffrn_measurement_method 'rotation method'
_diffrn_radiation_monochromator graphite
_diffrn_radiation_source 'fine-focus sealed tube'
_diffrn_radiation_type MoK\a
_diffrn_radiation_wavelength 0.71073
_diffrn_reflns_av_R_equivalents 0.1103
_diffrn_reflns_av_sigmaI/netI 0.1129
_diffrn_reflns_limit_h_max 14
_diffrn_reflns_limit_h_min -14
_diffrn_reflns_limit_k_max 15
_diffrn_reflns_limit_k_min -15
_diffrn_reflns_limit_l_max 24
_diffrn_reflns_limit_l_min -24
_diffrn_reflns_number 18123
_diffrn_reflns_theta_full 29.19
_diffrn_reflns_theta_max 29.19
_diffrn_reflns_theta_min 2.25
_diffrn_standards_number 0
_exptl_absorpt_coefficient_mu 6.461
_exptl_absorpt_correction_T_max 0.5643
_exptl_absorpt_correction_T_min 0.2950
_exptl_absorpt_correction_type numerical
_exptl_absorpt_process_details 'shape of crystal determined optically'
_exptl_crystal_colour green
_exptl_crystal_density_diffrn 1.801
_exptl_crystal_density_method 'not measured'
_exptl_crystal_description plate
_exptl_crystal_F_000 1200
_exptl_crystal_size_max 0.25
_exptl_crystal_size_mid 0.20
_exptl_crystal_size_min 0.10
_refine_diff_density_max 2.512
_refine_diff_density_min -2.603
_refine_diff_density_rms 0.180
_refine_ls_extinction_method none
_refine_ls_goodness_of_fit_ref 0.920
_refine_ls_hydrogen_treatment constr
_refine_ls_matrix_type full
_refine_ls_number_parameters 219
_refine_ls_number_reflns 6102
_refine_ls_number_restraints 0
_refine_ls_restrained_S_all 0.920
_refine_ls_R_factor_all 0.1267
_refine_ls_R_factor_gt 0.0632
_refine_ls_shift/su_max 0.002
_refine_ls_shift/su_mean 0.000
_refine_ls_structure_factor_coef Fsqd
_refine_ls_weighting_details 'calc w=1/[\s^2^(Fo^2^)+(0.0656P)^2^+0.0000P] where P=(Fo^2^+2Fc^2^)/3'
_refine_ls_weighting_scheme calc
_refine_ls_wR_factor_gt 0.1280
_refine_ls_wR_factor_ref 0.1471
_reflns_number_gt 3328
_reflns_number_total 6102
_reflns_threshold_expression >2sigma(I)
_cod_data_source_file om7b00054_si_002.cif
_cod_data_source_block khd280b
_cod_depositor_comments 'Adding full bibliography for 4087268.cif.'
_cod_original_sg_symbol_H-M 'P 21/n'
_cod_database_code 4087268

loop_
_symmetry_equiv_pos_as_xyz
'x, y, z'
'-x+1/2, y+1/2, -z+1/2'
'-x, -y, -z'
'x-1/2, -y-1/2, z-1/2'

loop_
_atom_site_label
_atom_site_type_symbol
_atom_site_fract_x
_atom_site_fract_y
_atom_site_fract_z
_atom_site_U_iso_or_equiv
_atom_site_adp_type
_atom_site_occupancy
_atom_site_symmetry_multiplicity
_atom_site_calc_flag
_atom_site_refinement_flags
Pt1 Pt 0.69214(3) 0.15190(4) 0.89830(2) 0.05072(14) Uani 1 1 d .
S1 S 0.9110(2) 0.1054(3) 0.90547(15) 0.0667(8) Uani 1 1 d .
S2 S 0.7246(3) 0.1977(3) 0.77700(15) 0.0752(9) Uani 1 1 d .
P1 P 0.9042(2) 0.1920(3) 0.81005(14) 0.0567(7) Uani 1 1 d .
O1 O 0.9648(6) 0.3152(7) 0.8160(4) 0.0608(19) Uani 1 1 d .
O2 O 0.9883(7) 0.1425(7) 0.7502(4) 0.071(2) Uani 1 1 d .
N1 N 0.6593(8) 0.1204(7) 1.0059(4) 0.055(2) Uani 1 1 d .
C1 C 0.5139(10) 0.1881(10) 0.8883(7) 0.066(3) Uani 1 1 d .
C2 C 0.4352(11) 0.2154(12) 0.8291(8) 0.083(4) Uani 1 1 d .
H2 H 0.4633 0.2202 0.7819 0.100 Uiso 1 1 calc R
C3 C 0.3054(12) 0.2371(12) 0.8414(8) 0.0883(16) Uani 1 1 d .
H3 H 0.2518 0.2575 0.8014 0.106 Uiso 1 1 calc R
C4 C 0.2616(13) 0.2284(12) 0.9086(8) 0.0883(16) Uani 1 1 d .
H4 H 0.1789 0.2452 0.9134 0.106 Uiso 1 1 calc R
C5 C 0.3338(12) 0.1956(13) 0.9717(9) 0.0883(16) Uani 1 1 d .
C6 C 0.4610(9) 0.1764(10) 0.9600(8) 0.071(3) Uani 1 1 d .
C7 C 0.2970(13) 0.1783(12) 1.0472(9) 0.0883(16) Uani 1 1 d .
H7 H 0.2154 0.1919 1.0569 0.106 Uiso 1 1 calc R
C8 C 0.3705(12) 0.1461(12) 1.0991(9) 0.0883(16) Uani 1 1 d .
H8 H 0.3389 0.1338 1.1449 0.106 Uiso 1 1 calc R
C9 C 0.4996(13) 0.1267(12) 1.0936(9) 0.0883(16) Uani 1 1 d .
C10 C 0.5852(16) 0.0924(13) 1.1474(8) 0.092(5) Uani 1 1 d .
H10 H 0.5621 0.0847 1.1957 0.111 Uiso 1 1 calc R
C11 C 0.7044(15) 0.0688(13) 1.1324(6) 0.091(5) Uani 1 1 d .
H11 H 0.7612 0.0435 1.1696 0.109 Uiso 1 1 calc R
C12 C 0.7388(11) 0.0836(10) 1.0600(5) 0.064(3) Uani 1 1 d .
H12 H 0.8194 0.0674 1.0494 0.076 Uiso 1 1 calc R
C13 C 0.5398(12) 0.1416(12) 1.0211(9) 0.0883(16) Uani 1 1 d .
C14 C 0.9197(12) 0.4035(12) 0.8642(6) 0.077(3) Uani 1 1 d .
H14A H 0.9284 0.3769 0.9151 0.092 Uiso 1 1 calc R
H14B H 0.8330 0.4175 0.8514 0.092 Uiso 1 1 calc R
C15 C 0.9891(11) 0.5116(11) 0.8569(6) 0.073(3) Uani 1 1 d .
H15A H 0.9787 0.5379 0.8060 0.088 Uiso 1 1 calc R
H15B H 1.0760 0.4958 0.8679 0.088 Uiso 1 1 calc R
C16 C 0.9506(11) 0.6063(12) 0.9062(6) 0.073(3) Uani 1 1 d .
H16A H 0.9627 0.5802 0.9571 0.088 Uiso 1 1 calc R
H16B H 0.8632 0.6202 0.8960 0.088 Uiso 1 1 calc R
C17 C 1.0188(14) 0.7199(13) 0.8985(9) 0.100(5) Uani 1 1 d .
H17A H 1.0116 0.7659 0.9422 0.150 Uiso 1 1 calc R
H17B H 0.9838 0.7614 0.8562 0.150 Uiso 1 1 calc R
H17C H 1.1041 0.7044 0.8923 0.150 Uiso 1 1 calc R
C18 C 0.9680(13) 0.0259(11) 0.7192(7) 0.083(4) Uani 1 1 d .
H18A H 0.8827 0.0032 0.7226 0.099 Uiso 1 1 calc R
H18B H 1.0200 -0.0299 0.7465 0.099 Uiso 1 1 calc R
C19 C 0.9989(13) 0.0290(13) 0.6399(7) 0.089(4) Uani 1 1 d .
H19A H 0.9813 -0.0465 0.6181 0.107 Uiso 1 1 calc R
H19B H 0.9455 0.0850 0.6137 0.107 Uiso 1 1 calc R
C20 C 1.1293(11) 0.0597(13) 0.6281(6) 0.079(3) Uani 1 1 d .
H20A H 1.1833 0.0089 0.6582 0.094 Uiso 1 1 calc R
H20B H 1.1447 0.1386 0.6449 0.094 Uiso 1 1 calc R
C21 C 1.1613(14) 0.0500(14) 0.5484(6) 0.090(4) Uani 1 1 d .
H21A H 1.1472 -0.0281 0.5314 0.135 Uiso 1 1 calc R
H21B H 1.2465 0.0697 0.5448 0.135 Uiso 1 1 calc R
H21C H 1.1107 0.1024 0.5185 0.135 Uiso 1 1 calc R

loop_
_atom_site_aniso_label
_atom_site_aniso_U_11
_atom_site_aniso_U_22
_atom_site_aniso_U_33
_atom_site_aniso_U_23
_atom_site_aniso_U_13
_atom_site_aniso_U_12
Pt1 0.04279(18) 0.0543(2) 0.0556(2) 0.0002(2) 0.00694(12) -0.0102(2)
S1 0.0470(13) 0.085(2) 0.0688(16) 0.0114(15) 0.0089(11) -0.0026(14)
S2 0.0589(16) 0.110(3) 0.0562(15) 0.0082(15) -0.0005(12) -0.0160(17)
P1 0.0537(14) 0.0674(19) 0.0502(13) -0.0083(12) 0.0123(11) -0.0121(13)
O1 0.064(4) 0.063(5) 0.059(4) -0.014(3) 0.021(3) -0.011(4)
O2 0.076(5) 0.068(6) 0.072(4) -0.023(4) 0.031(4) -0.023(4)
N1 0.060(5) 0.048(6) 0.057(4) -0.010(4) 0.015(4) -0.010(4)
C1 0.050(6) 0.046(7) 0.101(8) 0.018(6) 0.001(6) -0.017(5)
C2 0.063(7) 0.066(9) 0.118(10) 0.008(8) -0.007(7) -0.004(6)
C3 0.070(3) 0.063(3) 0.136(5) -0.030(3) 0.035(3) -0.012(3)
C4 0.070(3) 0.063(3) 0.136(5) -0.030(3) 0.035(3) -0.012(3)
C5 0.070(3) 0.063(3) 0.136(5) -0.030(3) 0.035(3) -0.012(3)
C6 0.042(5) 0.043(7) 0.128(10) -0.020(6) 0.015(6) -0.012(5)
C7 0.070(3) 0.063(3) 0.136(5) -0.030(3) 0.035(3) -0.012(3)
C8 0.070(3) 0.063(3) 0.136(5) -0.030(3) 0.035(3) -0.012(3)
C9 0.070(3) 0.063(3) 0.136(5) -0.030(3) 0.035(3) -0.012(3)
C10 0.126(12) 0.065(9) 0.091(9) -0.011(7) 0.046(9) -0.041(9)
C11 0.127(12) 0.081(11) 0.064(7) 0.003(7) -0.001(7) -0.043(9)
C12 0.081(7) 0.060(8) 0.051(6) 0.000(5) 0.012(5) -0.022(6)
C13 0.070(3) 0.063(3) 0.136(5) -0.030(3) 0.035(3) -0.012(3)
C14 0.082(8) 0.083(9) 0.069(7) -0.020(6) 0.027(6) -0.026(7)
C15 0.073(7) 0.069(9) 0.081(7) -0.017(6) 0.025(6) -0.005(6)
C16 0.069(7) 0.081(9) 0.069(7) -0.018(6) 0.009(5) 0.001(7)
C17 0.094(10) 0.077(11) 0.129(12) -0.034(9) 0.008(9) -0.010(8)
C18 0.098(9) 0.050(8) 0.104(9) -0.025(7) 0.027(7) -0.014(7)
C19 0.104(10) 0.078(10) 0.085(8) -0.038(7) 0.003(7) 0.009(8)
C20 0.075(8) 0.075(9) 0.087(8) -0.022(7) 0.016(6) 0.001(7)
C21 0.111(10) 0.094(11) 0.068(7) -0.007(7) 0.023(7) 0.012(9)

loop_
_atom_type_symbol
_atom_type_description
_atom_type_scat_dispersion_real
_atom_type_scat_dispersion_imag
_atom_type_scat_source
C C 0.0033 0.0016 'International Tables Vol C Tables 4.2.6.8 and 6.1.1.4'
H H 0.0000 0.0000 'International Tables Vol C Tables 4.2.6.8 and 6.1.1.4'
N N 0.0061 0.0033 'International Tables Vol C Tables 4.2.6.8 and 6.1.1.4'
O O 0.0106 0.0060 'International Tables Vol C Tables 4.2.6.8 and 6.1.1.4'
P P 0.1023 0.0942 'International Tables Vol C Tables 4.2.6.8 and 6.1.1.4'
S S 0.1246 0.1234 'International Tables Vol C Tables 4.2.6.8 and 6.1.1.4'
Pt Pt -1.7033 8.3905 'International Tables Vol C Tables 4.2.6.8 and 6.1.1.4'

loop_
_geom_angle_atom_site_label_1
_geom_angle_atom_site_label_2
_geom_angle_atom_site_label_3
_geom_angle
C1 Pt1 N1 83.7(4)
C1 Pt1 S2 94.4(4)
N1 Pt1 S2 176.8(3)
C1 Pt1 S1 177.8(4)
N1 Pt1 S1 98.3(3)
S2 Pt1 S1 83.64(10)
C1 Pt1 P1 136.0(3)
N1 Pt1 P1 138.2(2)
S2 Pt1 P1 42.99(9)
S1 Pt1 P1 42.36(9)
P1 S1 Pt1 82.22(12)
P1 S2 Pt1 85.23(12)
O1 P1 O2 96.6(4)
O1 P1 S1 113.8(3)
O2 P1 S1 115.3(4)
O1 P1 S2 112.9(3)
O2 P1 S2 113.9(3)
S1 P1 S2 104.70(17)
O1 P1 Pt1 116.6(3)
O2 P1 Pt1 146.6(3)
S1 P1 Pt1 55.42(10)
S2 P1 Pt1 51.77(10)
C14 O1 P1 121.3(7)
C18 O2 P1 121.1(7)
C12 N1 C13 119.1(10)
C12 N1 Pt1 127.9(7)
C13 N1 Pt1 113.0(9)
C2 C1 C6 117.1(11)
C2 C1 Pt1 132.8(10)
C6 C1 Pt1 110.0(7)
C1 C2 C3 118.7(14)
C1 C2 H2 120.7
C3 C2 H2 120.7
C4 C3 C2 122.0(15)
C4 C3 H3 119.0
C2 C3 H3 119.0
C3 C4 C5 123.4(14)
C3 C4 H4 118.3
C5 C4 H4 118.3
C4 C5 C6 114.6(13)
C4 C5 C7 128.9(13)
C6 C5 C7 116.4(14)
C13 C6 C5 118.0(13)
C13 C6 C1 117.9(10)
C5 C6 C1 124.1(12)
C8 C7 C5 122.9(14)
C8 C7 H7 118.6
C5 C7 H7 118.6
C7 C8 C9 125.0(15)
C7 C8 H8 117.5
C9 C8 H8 117.5
C10 C9 C13 117.4(13)
C10 C9 C8 128.4(15)
C13 C9 C8 114.2(15)
C9 C10 C11 121.7(13)
C9 C10 H10 119.1
C11 C10 H10 119.1
C10 C11 C12 118.6(13)
C10 C11 H11 120.7
C12 C11 H11 120.7
N1 C12 C11 121.9(12)
N1 C12 H12 119.1
C11 C12 H12 119.1
N1 C13 C6 115.3(12)
N1 C13 C9 121.3(14)
C6 C13 C9 123.4(12)
O1 C14 C15 110.1(9)
O1 C14 H14A 109.6
C15 C14 H14A 109.6
O1 C14 H14B 109.6
C15 C14 H14B 109.6
H14A C14 H14B 108.2
C14 C15 C16 113.5(10)
C14 C15 H15A 108.9
C16 C15 H15A 108.9
C14 C15 H15B 108.9
C16 C15 H15B 108.9
H15A C15 H15B 107.7
C15 C16 C17 114.7(11)
C15 C16 H16A 108.6
C17 C16 H16A 108.6
C15 C16 H16B 108.6
C17 C16 H16B 108.6
H16A C16 H16B 107.6
C16 C17 H17A 109.5
C16 C17 H17B 109.5
H17A C17 H17B 109.5
C16 C17 H17C 109.5
H17A C17 H17C 109.5
H17B C17 H17C 109.5
O2 C18 C19 107.9(11)
O2 C18 H18A 110.1
C19 C18 H18A 110.1
O2 C18 H18B 110.1
C19 C18 H18B 110.1
H18A C18 H18B 108.4
C20 C19 C18 114.9(10)
C20 C19 H19A 108.6
C18 C19 H19A 108.6
C20 C19 H19B 108.6
C18 C19 H19B 108.6
H19A C19 H19B 107.5
C19 C20 C21 113.7(10)
C19 C20 H20A 108.8
C21 C20 H20A 108.8
C19 C20 H20B 108.8
C21 C20 H20B 108.8
H20A C20 H20B 107.7
C20 C21 H21A 109.5
C20 C21 H21B 109.5
H21A C21 H21B 109.5
C20 C21 H21C 109.5
H21A C21 H21C 109.5
H21B C21 H21C 109.5

loop_
_geom_bond_atom_site_label_1
_geom_bond_atom_site_label_2
_geom_bond_distance
Pt1 C1 1.980(11)
Pt1 N1 2.038(8)
Pt1 S2 2.311(3)
Pt1 S1 2.436(3)
Pt1 P1 2.932(3)
S1 P1 1.994(4)
S2 P1 2.006(4)
P1 O1 1.566(8)
P1 O2 1.573(8)
O1 C14 1.448(14)
O2 C18 1.466(13)
N1 C12 1.333(13)
N1 C13 1.369(15)
C1 C2 1.364(15)
C1 C6 1.462(17)
C2 C3 1.467(17)
C2 H2 0.9300
C3 C4 1.341(18)
C3 H3 0.9300
C4 C5 1.395(19)
C4 H4 0.9300
C5 C6 1.432(16)
C5 C7 1.47(2)
C6 C13 1.413(18)
C7 C8 1.249(19)
C7 H7 0.9300
C8 C9 1.434(19)
C8 H8 0.9300
C9 C10 1.36(2)
C9 C13 1.42(2)
C10 C11 1.37(2)
C10 H10 0.9300
C11 C12 1.399(16)
C11 H11 0.9300
C12 H12 0.9300
C14 C15 1.467(17)
C14 H14A 0.9700
C14 H14B 0.9700
C15 C16 1.488(16)
C15 H15A 0.9700
C15 H15B 0.9700
C16 C17 1.516(19)
C16 H16A 0.9700
C16 H16B 0.9700
C17 H17A 0.9600
C17 H17B 0.9600
C17 H17C 0.9600
C18 C19 1.500(17)
C18 H18A 0.9700
C18 H18B 0.9700
C19 C20 1.491(18)
C19 H19A 0.9700
C19 H19B 0.9700
C20 C21 1.513(15)
C20 H20A 0.9700
C20 H20B 0.9700
C21 H21A 0.9600
C21 H21B 0.9600
C21 H21C 0.9600

loop_
_geom_torsion_atom_site_label_1
_geom_torsion_atom_site_label_2
_geom_torsion_atom_site_label_3
_geom_torsion_atom_site_label_4
_geom_torsion
C1 Pt1 S1 P1 44(8)
N1 Pt1 S1 P1 -163.4(3)
S2 Pt1 S1 P1 14.05(15)
C1 Pt1 S2 P1 167.2(4)
N1 Pt1 S2 P1 113(4)
S1 Pt1 S2 P1 -13.88(15)
Pt1 S1 P1 O1 107.0(3)
Pt1 S1 P1 O2 -142.7(3)
Pt1 S1 P1 S2 -16.71(18)
Pt1 S2 P1 O1 -106.7(3)
Pt1 S2 P1 O2 144.4(4)
Pt1 S2 P1 S1 17.53(19)
C1 Pt1 P1 O1 80.6(6)
N1 Pt1 P1 O1 -76.6(5)
S2 Pt1 P1 O1 99.1(4)
S1 Pt1 P1 O1 -101.6(4)
C1 Pt1 P1 O2 -93.6(8)
N1 Pt1 P1 O2 109.2(7)
S2 Pt1 P1 O2 -75.1(6)
S1 Pt1 P1 O2 84.2(6)
C1 Pt1 P1 S1 -177.8(5)
N1 Pt1 P1 S1 25.1(4)
S2 Pt1 P1 S1 -159.3(2)
C1 Pt1 P1 S2 -18.5(5)
N1 Pt1 P1 S2 -175.7(4)
S1 Pt1 P1 S2 159.3(2)
O2 P1 O1 C14 178.2(8)
S1 P1 O1 C14 -60.3(9)
S2 P1 O1 C14 58.8(9)
Pt1 P1 O1 C14 1.4(9)
O1 P1 O2 C18 -176.8(9)
S1 P1 O2 C18 63.0(9)
S2 P1 O2 C18 -58.2(10)
Pt1 P1 O2 C18 -2.0(13)
C1 Pt1 N1 C12 178.1(9)
S2 Pt1 N1 C12 -128(4)
S1 Pt1 N1 C12 -0.9(9)
P1 Pt1 N1 C12 -17.7(11)
C1 Pt1 N1 C13 -2.3(8)
S2 Pt1 N1 C13 52(5)
S1 Pt1 N1 C13 178.7(8)
P1 Pt1 N1 C13 161.9(7)
N1 Pt1 C1 C2 -175.1(13)
S2 Pt1 C1 C2 7.5(12)
S1 Pt1 C1 C2 -22(9)
P1 Pt1 C1 C2 20.0(15)
N1 Pt1 C1 C6 1.7(8)
S2 Pt1 C1 C6 -175.7(7)
S1 Pt1 C1 C6 155(8)
P1 Pt1 C1 C6 -163.2(5)
C6 C1 C2 C3 3.1(18)
Pt1 C1 C2 C3 179.7(10)
C1 C2 C3 C4 -1(2)
C2 C3 C4 C5 -2(2)
C3 C4 C5 C6 3(2)
C3 C4 C5 C7 -177.4(14)
C4 C5 C6 C13 -179.3(11)
C7 C5 C6 C13 0.7(17)
C4 C5 C6 C1 -0.8(18)
C7 C5 C6 C1 179.2(11)
C2 C1 C6 C13 176.4(11)
Pt1 C1 C6 C13 -0.9(13)
C2 C1 C6 C5 -2.1(18)
Pt1 C1 C6 C5 -179.4(10)
C4 C5 C7 C8 178.4(14)
C6 C5 C7 C8 -2(2)
C5 C7 C8 C9 3(2)
C7 C8 C9 C10 179.6(15)
C7 C8 C9 C13 -3(2)
C13 C9 C10 C11 -2(2)
C8 C9 C10 C11 174.9(14)
C9 C10 C11 C12 2(2)
C13 N1 C12 C11 -1.6(16)
Pt1 N1 C12 C11 178.0(9)
C10 C11 C12 N1 0.4(19)
C12 N1 C13 C6 -178.0(10)
Pt1 N1 C13 C6 2.4(13)
C12 N1 C13 C9 0.9(17)
Pt1 N1 C13 C9 -178.8(10)
C5 C6 C13 N1 177.6(11)
C1 C6 C13 N1 -1.0(16)
C5 C6 C13 C9 -1.2(18)
C1 C6 C13 C9 -179.8(12)
C10 C9 C13 N1 1(2)
C8 C9 C13 N1 -176.6(11)
C10 C9 C13 C6 179.8(12)
C8 C9 C13 C6 2.2(19)
P1 O1 C14 C15 -177.6(8)
O1 C14 C15 C16 -178.5(10)
C14 C15 C16 C17 -178.6(12)
P1 O2 C18 C19 145.7(9)
O2 C18 C19 C20 61.5(16)
C18 C19 C20 C21 174.0(12)
